data_4035470
loop_
_publ_author_name
'Guo, Jiaomei'
'Bai, Xuguan'
'Wang, Qilin'
'Bu, Zhanwei'

_publ_section_title
;
 Diastereoselective Construction of Indole-Bridged Chroman Spirooxindoles
 through a TfOH-Catalyzed Michael Addition-Inspired Cascade Reaction.
;
_journal_issue 7
_journal_name_full 'The Journal of organic chemistry'
_journal_page_first 3679
_journal_page_last 3687
_journal_paper_doi 10.1021/acs.joc.8b00035
_journal_volume 83
_journal_year 2018
_chemical_absolute_configuration rm
_chemical_formula_moiety 'C32 H24 N2 O2, 0.5(C2 H6 O), 0.5(H2 O)'
_chemical_formula_sum 'C33 H28 N2 O3'
_chemical_formula_weight 500.57
_space_group_crystal_system triclinic
_space_group_IT_number 1
_space_group_name_Hall 'P 1'
_space_group_name_H-M_alt 'P 1'
_atom_sites_solution_hydrogens geom
_atom_sites_solution_primary direct
_atom_sites_solution_secondary difmap
_audit_creation_method SHELXL-2014/7
_cell_angle_alpha 70.8640(10)
_cell_angle_beta 81.8930(10)
_cell_angle_gamma 62.4650(10)
_cell_formula_units_Z 2
_cell_length_a 9.8978(6)
_cell_length_b 10.2382(7)
_cell_length_c 14.8927(10)
_cell_measurement_reflns_used 7580
_cell_measurement_temperature 100(2)
_cell_measurement_theta_max 30.50
_cell_measurement_theta_min 2.35
_cell_volume 1264.17(14)
_computing_cell_refinement 'Bruker SAINT'
_computing_data_collection 'Bruker APEX2'
_computing_data_reduction 'Bruker SAINT'
_computing_molecular_graphics 'Bruker SHELXTL'
_computing_publication_material 'Bruker SHELXTL'
_computing_structure_refinement 'SHELXL-2014 (Sheldrick 2014)'
_computing_structure_solution 'SHELXS-97 (Sheldrick 2008)'
_diffrn_ambient_temperature 100(2)
_diffrn_measured_fraction_theta_full 0.996
_diffrn_measured_fraction_theta_max 0.937
_diffrn_measurement_device_type 'Bruker APEX-II CCD'
_diffrn_measurement_method '\f and \w scans'
_diffrn_radiation_type MoK\a
_diffrn_radiation_wavelength 0.71073
_diffrn_reflns_av_R_equivalents 0.0199
_diffrn_reflns_av_unetI/netI 0.0461
_diffrn_reflns_Laue_measured_fraction_full 0.996
_diffrn_reflns_Laue_measured_fraction_max 0.937
_diffrn_reflns_limit_h_max 13
_diffrn_reflns_limit_h_min -13
_diffrn_reflns_limit_k_max 14
_diffrn_reflns_limit_k_min -14
_diffrn_reflns_limit_l_max 21
_diffrn_reflns_limit_l_min -21
_diffrn_reflns_number 18991
_diffrn_reflns_point_group_measured_fraction_full 0.986
_diffrn_reflns_point_group_measured_fraction_max 0.897
_diffrn_reflns_theta_full 25.242
_diffrn_reflns_theta_max 30.720
_diffrn_reflns_theta_min 1.447
_diffrn_source 'fine-focus sealed tube'
_exptl_absorpt_coefficient_mu 0.084
_exptl_absorpt_correction_type multi-scan
_exptl_absorpt_process_details sadabs
_exptl_crystal_colour colourless
_exptl_crystal_density_diffrn 1.315
_exptl_crystal_description block
_exptl_crystal_F_000 528
_exptl_crystal_size_max 0.330
_exptl_crystal_size_mid 0.300
_exptl_crystal_size_min 0.110
_exptl_transmission_factor_max 0.4936
_exptl_transmission_factor_min 0.4460
_refine_diff_density_max 1.372
_refine_diff_density_min -0.532
_refine_diff_density_rms 0.067
_refine_ls_abs_structure_details
;
 Flack x determined using 5434 quotients [(I+)-(I-)]/[(I+)+(I-)]
 (Parsons, Flack and Wagner, Acta Cryst. B69 (2013) 249-259).
;
_refine_ls_abs_structure_Flack 0.2(4)
_refine_ls_extinction_method none
_refine_ls_goodness_of_fit_ref 1.020
_refine_ls_hydrogen_treatment constr
_refine_ls_matrix_type full
_refine_ls_number_parameters 689
_refine_ls_number_reflns 14101
_refine_ls_number_restraints 3
_refine_ls_restrained_S_all 1.020
_refine_ls_R_factor_all 0.0620
_refine_ls_R_factor_gt 0.0549
_refine_ls_shift/su_max 0.001
_refine_ls_shift/su_mean 0.000
_refine_ls_structure_factor_coef Fsqd
_refine_ls_weighting_details 'w=1/[\s^2^(Fo^2^)+(0.0822P)^2^+0.6154P] where P=(Fo^2^+2Fc^2^)/3'
_refine_ls_weighting_scheme calc
_refine_ls_wR_factor_gt 0.1411
_refine_ls_wR_factor_ref 0.1474
_reflns_Friedel_coverage 0.914
_reflns_Friedel_fraction_full 0.975
_reflns_Friedel_fraction_max 0.857
_reflns_number_gt 12773
_reflns_number_total 14101
_reflns_threshold_expression 'I > 2\s(I)'
_cod_data_source_file jo8b00035_si_002.cif
_cod_data_source_block mo_hd_wql15_0m
_cod_depositor_comments
;

2020-05-08
Z value and formula fixed to values more according to usual
chemical conventions.                 miguel
;
_cod_original_formula_sum 'C66 H56 N4 O6'
_cod_original_formula_weight 1001.14
_cod_original_formula_moiety '2(C32 H24 N2 O2), C2 H6 O, H2 O'
_cod_original_formula_units_Z 1
_cod_database_code 4035470
_shelx_shelxl_version_number 2014/7
_shelx_space_group_comment
;
The symmetry employed for this shelxl refinement is uniquely defined
by the following loop, which should always be used as a source of
symmetry information in preference to the above space-group names.
They are only intended as comments.
;
_shelx_estimated_absorpt_t_min 0.973
_shelx_estimated_absorpt_t_max 0.991

loop_
_space_group_symop_operation_xyz
'x, y, z'

loop_
_atom_site_label
_atom_site_type_symbol
_atom_site_fract_x
_atom_site_fract_y
_atom_site_fract_z
_atom_site_U_iso_or_equiv
_atom_site_adp_type
_atom_site_occupancy
_atom_site_site_symmetry_order
_atom_site_calc_flag
_atom_site_refinement_flags_posn
_atom_site_refinement_flags_adp
O1 O 0.0520(2) 0.4842(2) 0.92697(14) 0.0145(4) Uani 1 1 d . .
O1S O 0.7936(5) -0.0486(5) 0.2749(3) 0.0608(10) Uani 1 1 d . .
O2 O 0.5922(3) 0.1363(3) 1.07977(18) 0.0291(5) Uani 1 1 d . .
N2 N 0.1229(3) 0.1521(3) 1.07700(18) 0.0170(5) Uani 1 1 d . .
H3A H 0.0351 0.1930 1.1045 0.020 Uiso 1 1 calc R U
N3 N 0.8735(3) 0.6834(3) 0.44558(17) 0.0161(5) Uani 1 1 d . .
H2A H 0.8215 0.7840 0.4213 0.019 Uiso 1 1 calc R U
C65 C 0.7229(6) 0.3242(6) 0.1859(4) 0.0484(11) Uani 1 1 d . .
H65A H 0.7056 0.2941 0.1334 0.058 Uiso 1 1 calc R U
H65B H 0.7275 0.4241 0.1579 0.058 Uiso 1 1 calc R U
C63 C 0.3836(3) 0.3606(3) 0.90341(19) 0.0134(5) Uani 1 1 d . .
H63 H 0.4684 0.3909 0.8829 0.016 Uiso 1 1 calc R U
C18 C 0.4539(3) 0.1779(3) 0.9375(2) 0.0143(5) Uani 1 1 d . .
O4 O 0.6060(2) 0.6910(2) 0.59775(15) 0.0172(4) Uani 1 1 d . .
O3 O 0.8418(3) 0.2731(3) 0.42774(18) 0.0282(5) Uani 1 1 d . .
C1 C -0.0798(5) 0.5629(6) 1.2434(3) 0.0384(9) Uani 1 1 d . .
H1 H -0.1308 0.5984 1.2959 0.046 Uiso 1 1 calc R U
C2 C -0.1553(5) 0.6223(6) 1.1572(3) 0.0430(11) Uani 1 1 d . .
H22 H -0.2576 0.7005 1.1502 0.052 Uiso 1 1 calc R U
C3 C -0.0822(4) 0.5681(5) 1.0804(3) 0.0306(8) Uani 1 1 d . .
H21 H -0.1356 0.6072 1.0220 0.037 Uiso 1 1 calc R U
C4 C 0.0691(3) 0.4567(4) 1.0896(2) 0.0179(5) Uani 1 1 d . .
C5 C 0.1562(3) 0.3989(3) 1.00774(19) 0.0146(5) Uani 1 1 d . .
C6 C 0.2988(3) 0.4264(3) 0.9843(2) 0.0153(5) Uani 1 1 d . .
H16 H 0.2690 0.5384 0.9651 0.018 Uiso 1 1 calc R U
H17 H 0.3660 0.3755 1.0411 0.018 Uiso 1 1 calc R U
C7 C 0.5290(3) 0.1071(3) 0.8582(2) 0.0159(5) Uani 1 1 d . .
C8 C 0.4702(3) 0.1120(3) 0.7775(2) 0.0179(5) Uani 1 1 d . .
H11 H 0.3635 0.1658 0.7652 0.021 Uiso 1 1 calc R U
C9 C 0.5698(4) 0.0367(4) 0.7140(2) 0.0229(6) Uani 1 1 d . .
H10 H 0.5306 0.0416 0.6577 0.027 Uiso 1 1 calc R U
C10 C 0.7254(4) -0.0449(4) 0.7333(3) 0.0270(7) Uani 1 1 d . .
H2 H 0.7912 -0.0942 0.6892 0.032 Uiso 1 1 calc R U
C11 C 0.1151(3) 0.4892(3) 0.83858(19) 0.0124(5) Uani 1 1 d . .
C12 C 0.0100(3) 0.5581(3) 0.7637(2) 0.0141(5) Uani 1 1 d . .
H18 H -0.0957 0.5929 0.7765 0.017 Uiso 1 1 calc R U
C13 C 0.0602(3) 0.5756(3) 0.6709(2) 0.0154(5) Uani 1 1 d . .
H3 H -0.0108 0.6203 0.6200 0.018 Uiso 1 1 calc R U
C14 C 0.2160(3) 0.5274(3) 0.6520(2) 0.0161(5) Uani 1 1 d . .
H4 H 0.2509 0.5413 0.5884 0.019 Uiso 1 1 calc R U
C15 C 0.3189(3) 0.4593(3) 0.7269(2) 0.0151(5) Uani 1 1 d . .
H5 H 0.4241 0.4285 0.7136 0.018 Uiso 1 1 calc R U
C16 C 0.2718(3) 0.4345(3) 0.82167(19) 0.0133(5) Uani 1 1 d . .
C17 C 0.5934(3) 0.1146(4) 1.0041(2) 0.0194(6) Uani 1 1 d . .
N1 N 0.7214(3) 0.0285(3) 0.9621(2) 0.0219(5) Uani 1 1 d . .
C19 C 0.8748(4) -0.0381(5) 1.0005(3) 0.0326(8) Uani 1 1 d . .
H6 H 0.9317 0.0139 0.9579 0.049 Uiso 1 1 calc R U
H7 H 0.9271 -0.1484 1.0061 0.049 Uiso 1 1 calc R U
H8 H 0.8685 -0.0247 1.0634 0.049 Uiso 1 1 calc R U
C20 C 0.6866(3) 0.0211(3) 0.8759(2) 0.0192(6) Uani 1 1 d . .
C21 C 0.7873(4) -0.0562(4) 0.8154(3) 0.0258(7) Uani 1 1 d . .
H9 H 0.8935 -0.1141 0.8292 0.031 Uiso 1 1 calc R U
C22 C 0.3357(3) 0.1310(3) 0.99157(19) 0.0142(5) Uani 1 1 d . .
C23 C 0.2059(3) 0.2294(3) 1.02553(19) 0.0150(5) Uani 1 1 d . .
C24 C 0.2018(3) 0.0000(3) 1.0778(2) 0.0175(5) Uani 1 1 d . .
C25 C 0.1677(4) -0.1243(4) 1.1239(2) 0.0220(6) Uani 1 1 d . .
H15 H 0.0789 -0.1115 1.1613 0.026 Uiso 1 1 calc R U
C26 C 0.2682(4) -0.2657(4) 1.1127(3) 0.0267(7) Uani 1 1 d . .
H14 H 0.2479 -0.3521 1.1430 0.032 Uiso 1 1 calc R U
C27 C 0.4001(4) -0.2860(4) 1.0577(3) 0.0262(7) Uani 1 1 d . .
H13 H 0.4657 -0.3849 1.0504 0.031 Uiso 1 1 calc R U
C28 C 0.4358(4) -0.1642(4) 1.0139(2) 0.0207(6) Uani 1 1 d . .
H12 H 0.5258 -0.1791 0.9776 0.025 Uiso 1 1 calc R U
C29 C 0.3360(3) -0.0175(3) 1.02412(19) 0.0156(5) Uani 1 1 d . .
C30 C 0.1453(4) 0.3987(4) 1.1765(2) 0.0217(6) Uani 1 1 d . .
H20 H 0.2486 0.3227 1.1833 0.026 Uiso 1 1 calc R U
C31 C 0.0709(4) 0.4514(5) 1.2530(2) 0.0278(7) Uani 1 1 d . .
H19 H 0.1232 0.4109 1.3120 0.033 Uiso 1 1 calc R U
C32 C 1.2130(4) -0.1141(4) 0.7723(2) 0.0236(6) Uani 1 1 d . .
H23 H 1.2773 -0.2097 0.8154 0.028 Uiso 1 1 calc R U
C33 C 1.1574(4) -0.1133(4) 0.6908(3) 0.0241(6) Uani 1 1 d . .
H43 H 1.1851 -0.2062 0.6764 0.029 Uiso 1 1 calc R U
C34 C 1.0601(3) 0.0292(3) 0.6320(2) 0.0181(5) Uani 1 1 d . .
C35 C 1.0171(3) 0.1677(3) 0.6509(2) 0.0148(5) Uani 1 1 d . .
C36 C 0.8993(3) 0.2993(3) 0.5775(2) 0.0140(5) Uani 1 1 d . .
C37 C 0.7342(3) 0.3584(3) 0.6209(2) 0.0142(5) Uani 1 1 d . .
H31 H 0.7069 0.2704 0.6448 0.017 Uiso 1 1 calc R U
C38 C 0.6194(3) 0.4860(3) 0.5429(2) 0.0160(5) Uani 1 1 d . .
H30 H 0.5141 0.5101 0.5658 0.019 Uiso 1 1 calc R U
H29 H 0.6332 0.4514 0.4861 0.019 Uiso 1 1 calc R U
C39 C 0.6460(3) 0.6304(3) 0.5173(2) 0.0152(5) Uani 1 1 d . .
C40 C 0.5448(4) 0.7582(3) 0.4350(2) 0.0197(6) Uani 1 1 d . .
C41 C 0.4456(5) 0.9027(4) 0.4424(3) 0.0397(10) Uani 1 1 d . .
H36 H 0.4400 0.9258 0.5000 0.048 Uiso 1 1 calc R U
C42 C 0.3525(7) 1.0156(5) 0.3641(4) 0.0562(16) Uani 1 1 d . .
H37 H 0.2831 1.1150 0.3692 0.067 Uiso 1 1 calc R U
C43 C 0.3614(6) 0.9831(5) 0.2801(3) 0.0466(12) Uani 1 1 d . .
H24 H 0.2991 1.0605 0.2273 0.056 Uiso 1 1 calc R U
C44 C 1.1758(3) 0.0223(4) 0.7915(2) 0.0207(6) Uani 1 1 d . .
H45 H 1.2164 0.0190 0.8468 0.025 Uiso 1 1 calc R U
C45 C 1.0785(3) 0.1658(3) 0.7298(2) 0.0176(5) Uani 1 1 d . .
H44 H 1.0554 0.2594 0.7420 0.021 Uiso 1 1 calc R U
C46 C 0.9284(3) 0.4356(3) 0.52633(19) 0.0147(5) Uani 1 1 d . .
C47 C 0.8131(3) 0.5826(3) 0.49675(19) 0.0138(5) Uani 1 1 d . .
C48 C 1.0288(3) 0.5990(3) 0.43939(19) 0.0168(5) Uani 1 1 d . .
C49 C 1.0686(3) 0.4424(3) 0.4904(2) 0.0159(5) Uani 1 1 d . .
C50 C 1.2228(3) 0.3311(4) 0.4957(2) 0.0197(6) Uani 1 1 d . .
H28 H 1.2520 0.2259 0.5306 0.024 Uiso 1 1 calc R U
C51 C 1.3300(4) 0.3801(4) 0.4483(2) 0.0246(6) Uani 1 1 d . .
H25 H 1.4340 0.3069 0.4506 0.030 Uiso 1 1 calc R U
C52 C 1.2880(4) 0.5360(5) 0.3970(2) 0.0263(7) Uani 1 1 d . .
H26 H 1.3645 0.5653 0.3654 0.032 Uiso 1 1 calc R U
C53 C 1.1375(4) 0.6485(4) 0.3912(2) 0.0210(6) Uani 1 1 d . .
H27 H 1.1096 0.7535 0.3565 0.025 Uiso 1 1 calc R U
C54 C 0.6500(3) 0.5843(3) 0.6860(2) 0.0151(5) Uani 1 1 d . .
C55 C 0.7187(3) 0.4238(3) 0.7017(2) 0.0148(5) Uani 1 1 d . .
C56 C 0.7604(3) 0.3287(3) 0.7953(2) 0.0172(5) Uani 1 1 d . .
H32 H 0.8073 0.2199 0.8079 0.021 Uiso 1 1 calc R U
C57 C 0.7347(3) 0.3901(4) 0.8708(2) 0.0197(6) Uani 1 1 d . .
H33 H 0.7675 0.3237 0.9334 0.024 Uiso 1 1 calc R U
C58 C 0.6609(3) 0.5493(4) 0.8533(2) 0.0196(6) Uani 1 1 d . .
H34 H 0.6400 0.5917 0.9045 0.024 Uiso 1 1 calc R U
C59 C 0.6173(3) 0.6467(4) 0.7614(2) 0.0179(5) Uani 1 1 d . .
H35 H 0.5655 0.7554 0.7498 0.022 Uiso 1 1 calc R U
C60 C 0.5528(4) 0.7274(4) 0.3492(2) 0.0215(6) Uani 1 1 d . .
H39 H 0.6226 0.6286 0.3434 0.026 Uiso 1 1 calc R U
C61 C 0.4600(4) 0.8391(4) 0.2723(2) 0.0283(7) Uani 1 1 d . .
H38 H 0.4648 0.8162 0.2147 0.034 Uiso 1 1 calc R U
C62 C 0.9044(4) 0.2134(4) 0.5062(2) 0.0191(6) Uani 1 1 d . .
N4 N 0.9912(3) 0.0592(3) 0.5462(2) 0.0219(5) Uani 1 1 d . .
C64 C 1.0226(5) -0.0552(4) 0.4986(3) 0.0342(8) Uani 1 1 d . .
H42 H 0.9787 -0.0030 0.4342 0.051 Uiso 1 1 calc R U
H41 H 0.9772 -0.1239 0.5344 0.051 Uiso 1 1 calc R U
H40 H 1.1330 -0.1158 0.4951 0.051 Uiso 1 1 calc R U
O5 O 0.8662(4) 0.2095(4) 0.2318(3) 0.0531(8) Uani 1 1 d . .
H5A H 0.8748 0.2265 0.2816 0.080 Uiso 1 1 calc R U
C66 C 0.5913(6) 0.3444(7) 0.2529(4) 0.0573(14) Uani 1 1 d . .
H47 H 0.5823 0.2475 0.2778 0.086 Uiso 1 1 calc R U
H46 H 0.4972 0.4264 0.2189 0.086 Uiso 1 1 calc R U
H48 H 0.6087 0.3724 0.3056 0.086 Uiso 1 1 calc R U

loop_
_atom_site_aniso_label
_atom_site_aniso_U_11
_atom_site_aniso_U_22
_atom_site_aniso_U_33
_atom_site_aniso_U_23
_atom_site_aniso_U_13
_atom_site_aniso_U_12
O1 0.0112(8) 0.0186(10) 0.0108(8) -0.0036(7) 0.0006(7) -0.0049(8)
O1S 0.074(3) 0.059(2) 0.052(2) -0.0047(17) -0.0091(19) -0.037(2)
O2 0.0243(12) 0.0339(13) 0.0285(12) -0.0112(10) -0.0113(10) -0.0080(10)
N2 0.0124(10) 0.0184(12) 0.0186(11) -0.0024(9) 0.0008(9) -0.0078(9)
N3 0.0211(12) 0.0158(11) 0.0151(11) -0.0033(9) 0.0005(9) -0.0121(10)
C65 0.044(2) 0.047(3) 0.053(3) -0.015(2) 0.004(2) -0.019(2)
C63 0.0100(11) 0.0156(12) 0.0153(12) -0.0043(10) -0.0002(9) -0.0064(10)
C18 0.0098(11) 0.0157(12) 0.0164(12) -0.0039(10) -0.0017(9) -0.0050(10)
O4 0.0173(10) 0.0150(10) 0.0161(9) -0.0034(8) -0.0005(7) -0.0052(8)
O3 0.0392(14) 0.0228(12) 0.0266(12) -0.0091(10) -0.0115(10) -0.0127(11)
C1 0.0326(19) 0.064(3) 0.0261(17) -0.0295(19) 0.0107(15) -0.0201(19)
C2 0.0238(17) 0.068(3) 0.032(2) -0.033(2) 0.0061(15) -0.0062(19)
C3 0.0184(15) 0.048(2) 0.0208(15) -0.0168(15) 0.0012(12) -0.0075(15)
C4 0.0213(14) 0.0223(14) 0.0133(12) -0.0071(10) 0.0039(10) -0.0121(12)
C5 0.0150(12) 0.0182(13) 0.0112(11) -0.0045(10) -0.0009(9) -0.0076(10)
C6 0.0151(12) 0.0178(13) 0.0156(12) -0.0062(10) -0.0002(9) -0.0085(10)
C7 0.0127(12) 0.0136(12) 0.0214(13) -0.0042(10) 0.0023(10) -0.0071(10)
C8 0.0175(13) 0.0167(13) 0.0221(14) -0.0060(11) 0.0016(10) -0.0099(11)
C9 0.0298(16) 0.0180(14) 0.0246(15) -0.0093(12) 0.0057(12) -0.0132(13)
C10 0.0268(16) 0.0173(14) 0.0363(18) -0.0129(13) 0.0137(14) -0.0098(13)
C11 0.0138(12) 0.0127(11) 0.0119(11) -0.0038(9) 0.0006(9) -0.0069(10)
C12 0.0120(11) 0.0140(12) 0.0155(12) -0.0046(10) -0.0013(9) -0.0046(10)
C13 0.0166(13) 0.0162(12) 0.0138(12) -0.0048(10) -0.0018(10) -0.0069(10)
C14 0.0208(13) 0.0188(13) 0.0116(11) -0.0069(10) 0.0033(10) -0.0104(11)
C15 0.0146(12) 0.0167(13) 0.0157(12) -0.0069(10) 0.0043(9) -0.0080(10)
C16 0.0136(12) 0.0137(12) 0.0132(12) -0.0041(9) -0.0002(9) -0.0066(10)
C17 0.0150(13) 0.0206(14) 0.0228(14) -0.0035(11) -0.0045(10) -0.0089(11)
N1 0.0110(11) 0.0229(13) 0.0274(13) -0.0029(10) -0.0052(9) -0.0056(10)
C19 0.0141(14) 0.0337(19) 0.041(2) -0.0037(15) -0.0083(13) -0.0058(13)
C20 0.0128(12) 0.0159(13) 0.0266(15) -0.0031(11) 0.0011(11) -0.0071(11)
C21 0.0169(14) 0.0163(14) 0.0396(18) -0.0087(13) 0.0076(13) -0.0054(11)
C22 0.0120(11) 0.0163(12) 0.0136(12) -0.0022(10) -0.0026(9) -0.0064(10)
C23 0.0134(12) 0.0186(13) 0.0126(12) -0.0011(10) -0.0018(9) -0.0086(10)
C24 0.0151(12) 0.0193(13) 0.0165(12) 0.0000(10) -0.0049(10) -0.0085(11)
C25 0.0185(14) 0.0251(15) 0.0224(14) 0.0000(12) -0.0037(11) -0.0134(12)
C26 0.0300(17) 0.0248(16) 0.0294(16) -0.0020(13) -0.0047(13) -0.0182(14)
C27 0.0342(18) 0.0197(15) 0.0274(16) -0.0070(12) -0.0024(13) -0.0134(13)
C28 0.0217(14) 0.0207(15) 0.0204(14) -0.0059(11) -0.0002(11) -0.0100(12)
C29 0.0163(13) 0.0171(13) 0.0130(12) -0.0012(10) -0.0040(9) -0.0082(11)
C30 0.0267(15) 0.0227(15) 0.0161(13) -0.0047(11) -0.0015(11) -0.0116(12)
C31 0.0352(18) 0.0399(19) 0.0152(14) -0.0114(13) 0.0021(12) -0.0208(16)
C32 0.0151(13) 0.0188(14) 0.0290(16) 0.0007(12) -0.0037(11) -0.0052(11)
C33 0.0193(14) 0.0137(13) 0.0347(17) -0.0064(12) 0.0004(12) -0.0041(11)
C34 0.0168(13) 0.0173(13) 0.0204(13) -0.0064(11) -0.0001(10) -0.0072(11)
C35 0.0127(12) 0.0144(12) 0.0165(12) -0.0025(10) -0.0009(9) -0.0065(10)
C36 0.0137(12) 0.0133(12) 0.0165(12) -0.0041(10) -0.0019(9) -0.0067(10)
C37 0.0136(12) 0.0133(12) 0.0172(12) -0.0024(10) -0.0023(9) -0.0079(10)
C38 0.0139(12) 0.0172(13) 0.0193(13) -0.0030(10) -0.0022(10) -0.0098(10)
C39 0.0165(12) 0.0156(12) 0.0143(12) -0.0032(10) -0.0023(10) -0.0079(10)
C40 0.0219(14) 0.0154(13) 0.0200(13) 0.0000(10) -0.0077(11) -0.0082(11)
C41 0.052(2) 0.0212(17) 0.0342(19) -0.0084(14) -0.0240(18) 0.0006(16)
C42 0.075(3) 0.0195(18) 0.052(3) -0.0091(18) -0.042(3) 0.008(2)
C43 0.064(3) 0.0234(18) 0.037(2) -0.0010(15) -0.033(2) -0.0028(19)
C44 0.0137(12) 0.0250(15) 0.0223(14) -0.0021(11) -0.0028(10) -0.0102(12)
C45 0.0138(12) 0.0201(14) 0.0213(14) -0.0055(11) -0.0020(10) -0.0095(11)
C46 0.0170(12) 0.0180(13) 0.0137(12) -0.0065(10) 0.0002(9) -0.0104(11)
C47 0.0172(12) 0.0163(12) 0.0121(11) -0.0040(10) -0.0006(9) -0.0109(10)
C48 0.0226(14) 0.0221(14) 0.0110(11) -0.0067(10) 0.0025(10) -0.0137(12)
C49 0.0183(13) 0.0224(14) 0.0127(12) -0.0089(10) 0.0017(10) -0.0115(11)
C50 0.0189(13) 0.0268(15) 0.0173(13) -0.0120(11) 0.0025(10) -0.0105(12)
C51 0.0188(14) 0.0376(18) 0.0238(15) -0.0162(13) 0.0052(11) -0.0143(13)
C52 0.0275(16) 0.046(2) 0.0196(14) -0.0156(14) 0.0088(12) -0.0268(16)
C53 0.0282(15) 0.0302(16) 0.0152(13) -0.0087(11) 0.0054(11) -0.0217(14)
C54 0.0100(11) 0.0190(13) 0.0168(12) -0.0036(10) -0.0002(9) -0.0080(10)
C55 0.0129(12) 0.0188(13) 0.0156(12) -0.0039(10) 0.0004(9) -0.0103(11)
C56 0.0138(12) 0.0181(13) 0.0185(13) -0.0016(10) -0.0002(10) -0.0087(10)
C57 0.0170(13) 0.0282(15) 0.0156(13) -0.0036(11) -0.0003(10) -0.0133(12)
C58 0.0173(13) 0.0285(15) 0.0183(13) -0.0096(12) 0.0036(10) -0.0137(12)
C59 0.0138(12) 0.0198(13) 0.0224(14) -0.0083(11) 0.0027(10) -0.0085(11)
C60 0.0214(14) 0.0209(14) 0.0200(14) -0.0015(11) -0.0042(11) -0.0095(12)
C61 0.0378(19) 0.0254(16) 0.0224(15) -0.0016(13) -0.0115(14) -0.0151(15)
C62 0.0205(14) 0.0175(13) 0.0237(14) -0.0086(11) -0.0019(11) -0.0098(11)
N4 0.0259(13) 0.0174(12) 0.0242(13) -0.0094(10) -0.0019(10) -0.0085(11)
C64 0.051(2) 0.0188(16) 0.0352(19) -0.0143(14) -0.0049(17) -0.0115(16)
O5 0.058(2) 0.054(2) 0.054(2) -0.0210(17) 0.0056(17) -0.0288(18)
C66 0.044(3) 0.051(3) 0.049(3) -0.011(2) -0.003(2) -0.002(2)

loop_
_atom_type_symbol
_atom_type_description
_atom_type_scat_dispersion_real
_atom_type_scat_dispersion_imag
_atom_type_scat_source
C C 0.0033 0.0016 'International Tables Vol C Tables 4.2.6.8 and 6.1.1.4'
H H 0.0000 0.0000 'International Tables Vol C Tables 4.2.6.8 and 6.1.1.4'
N N 0.0061 0.0033 'International Tables Vol C Tables 4.2.6.8 and 6.1.1.4'
O O 0.0106 0.0060 'International Tables Vol C Tables 4.2.6.8 and 6.1.1.4'

loop_
_geom_angle_atom_site_label_1
_geom_angle_atom_site_label_2
_geom_angle_atom_site_label_3
_geom_angle
C11 O1 C5 117.0(2)
C24 N2 C23 108.1(2)
C24 N2 H3A 125.9
C23 N2 H3A 125.9
C48 N3 C47 108.4(2)
C48 N3 H2A 125.8
C47 N3 H2A 125.8
O5 C65 C66 112.6(4)
O5 C65 H65A 109.1
C66 C65 H65A 109.1
O5 C65 H65B 109.1
C66 C65 H65B 109.1
H65A C65 H65B 107.8
C16 C63 C6 107.1(2)
C16 C63 C18 112.8(2)
C6 C63 C18 110.8(2)
C16 C63 H63 108.7
C6 C63 H63 108.7
C18 C63 H63 108.7
C22 C18 C7 115.4(2)
C22 C18 C17 109.9(2)
C7 C18 C17 101.5(2)
C22 C18 C63 108.9(2)
C7 C18 C63 113.0(2)
C17 C18 C63 107.7(2)
C54 O4 C39 116.5(2)
C2 C1 C31 119.8(3)
C2 C1 H1 120.1
C31 C1 H1 120.1
C1 C2 C3 120.5(4)
C1 C2 H22 119.8
C3 C2 H22 119.8
C4 C3 C2 119.9(3)
C4 C3 H21 120.0
C2 C3 H21 120.0
C3 C4 C30 119.3(3)
C3 C4 C5 122.2(3)
C30 C4 C5 118.4(3)
O1 C5 C23 108.1(2)
O1 C5 C4 106.1(2)
C23 C5 C4 113.0(2)
O1 C5 C6 109.8(2)
C23 C5 C6 107.7(2)
C4 C5 C6 112.1(2)
C63 C6 C5 109.2(2)
C63 C6 H16 109.8
C5 C6 H16 109.8
C63 C6 H17 109.8
C5 C6 H17 109.8
H16 C6 H17 108.3
C8 C7 C20 118.6(3)
C8 C7 C18 131.9(3)
C20 C7 C18 109.4(3)
C7 C8 C9 119.3(3)
C7 C8 H11 120.3
C9 C8 H11 120.3
C10 C9 C8 120.2(3)
C10 C9 H10 119.9
C8 C9 H10 119.9
C21 C10 C9 121.7(3)
C21 C10 H2 119.1
C9 C10 H2 119.1
O1 C11 C12 114.9(2)
O1 C11 C16 124.0(2)
C12 C11 C16 121.1(2)
C13 C12 C11 120.0(3)
C13 C12 H18 120.0
C11 C12 H18 120.0
C12 C13 C14 119.9(3)
C12 C13 H3 120.1
C14 C13 H3 120.1
C15 C14 C13 119.6(2)
C15 C14 H4 120.2
C13 C14 H4 120.2
C14 C15 C16 121.7(3)
C14 C15 H5 119.1
C16 C15 H5 119.1
C11 C16 C15 117.6(2)
C11 C16 C63 120.4(2)
C15 C16 C63 121.8(2)
O2 C17 N1 124.8(3)
O2 C17 C18 127.3(3)
N1 C17 C18 107.9(3)
C17 N1 C20 111.8(2)
C17 N1 C19 123.0(3)
C20 N1 C19 125.0(3)
N1 C19 H6 109.5
N1 C19 H7 109.5
H6 C19 H7 109.5
N1 C19 H8 109.5
H6 C19 H8 109.5
H7 C19 H8 109.5
C21 C20 C7 123.3(3)
C21 C20 N1 127.3(3)
C7 C20 N1 109.3(3)
C20 C21 C10 116.7(3)
C20 C21 H9 121.7
C10 C21 H9 121.7
C23 C22 C29 106.7(2)
C23 C22 C18 123.3(3)
C29 C22 C18 129.9(3)
C22 C23 N2 110.4(3)
C22 C23 C5 125.5(2)
N2 C23 C5 124.1(3)
N2 C24 C25 129.5(3)
N2 C24 C29 108.1(2)
C25 C24 C29 122.3(3)
C26 C25 C24 117.2(3)
C26 C25 H15 121.4
C24 C25 H15 121.4
C25 C26 C27 121.8(3)
C25 C26 H14 119.1
C27 C26 H14 119.1
C28 C27 C26 121.0(3)
C28 C27 H13 119.5
C26 C27 H13 119.5
C27 C28 C29 118.8(3)
C27 C28 H12 120.6
C29 C28 H12 120.6
C28 C29 C24 118.7(3)
C28 C29 C22 134.6(3)
C24 C29 C22 106.7(3)
C31 C30 C4 120.4(3)
C31 C30 H20 119.8
C4 C30 H20 119.8
C1 C31 C30 120.1(3)
C1 C31 H19 119.9
C30 C31 H19 119.9
C44 C32 C33 121.2(3)
C44 C32 H23 119.4
C33 C32 H23 119.4
C34 C33 C32 117.0(3)
C34 C33 H43 121.5
C32 C33 H43 121.5
C33 C34 C35 123.1(3)
C33 C34 N4 127.4(3)
C35 C34 N4 109.5(3)
C45 C35 C34 119.3(3)
C45 C35 C36 131.3(3)
C34 C35 C36 109.4(2)
C46 C36 C35 117.6(2)
C46 C36 C62 110.1(2)
C35 C36 C62 100.5(2)
C46 C36 C37 108.4(2)
C35 C36 C37 111.6(2)
C62 C36 C37 108.1(2)
C55 C37 C38 107.5(2)
C55 C37 C36 114.0(2)
C38 C37 C36 109.3(2)
C55 C37 H31 108.6
C38 C37 H31 108.6
C36 C37 H31 108.6
C37 C38 C39 108.5(2)
C37 C38 H30 110.0
C39 C38 H30 110.0
C37 C38 H29 110.0
C39 C38 H29 110.0
H30 C38 H29 108.4
O4 C39 C47 109.2(2)
O4 C39 C40 106.5(2)
C47 C39 C40 112.4(2)
O4 C39 C38 109.1(2)
C47 C39 C38 107.9(2)
C40 C39 C38 111.7(2)
C41 C40 C60 119.3(3)
C41 C40 C39 122.2(3)
C60 C40 C39 118.6(3)
C40 C41 C42 119.5(4)
C40 C41 H36 120.2
C42 C41 H36 120.2
C43 C42 C41 120.4(4)
C43 C42 H37 119.8
C41 C42 H37 119.8
C61 C43 C42 120.3(3)
C61 C43 H24 119.9
C42 C43 H24 119.9
C32 C44 C45 120.7(3)
C32 C44 H45 119.7
C45 C44 H45 119.7
C35 C45 C44 118.7(3)
C35 C45 H44 120.7
C44 C45 H44 120.7
C47 C46 C49 107.3(2)
C47 C46 C36 122.5(2)
C49 C46 C36 129.9(3)
C46 C47 N3 109.6(2)
C46 C47 C39 125.9(2)
N3 C47 C39 124.5(2)
N3 C48 C53 129.4(3)
N3 C48 C49 108.4(2)
C53 C48 C49 122.1(3)
C50 C49 C48 119.7(3)
C50 C49 C46 134.1(3)
C48 C49 C46 106.2(3)
C51 C50 C49 118.1(3)
C51 C50 H28 121.0
C49 C50 H28 121.0
C50 C51 C52 121.4(3)
C50 C51 H25 119.3
C52 C51 H25 119.3
C53 C52 C51 121.9(3)
C53 C52 H26 119.1
C51 C52 H26 119.1
C52 C53 C48 116.8(3)
C52 C53 H27 121.6
C48 C53 H27 121.6
O4 C54 C59 115.0(3)
O4 C54 C55 123.6(3)
C59 C54 C55 121.3(3)
C56 C55 C54 117.4(3)
C56 C55 C37 121.9(3)
C54 C55 C37 120.6(2)
C57 C56 C55 121.7(3)
C57 C56 H32 119.2
C55 C56 H32 119.2
C58 C57 C56 119.4(3)
C58 C57 H33 120.3
C56 C57 H33 120.3
C59 C58 C57 120.4(3)
C59 C58 H34 119.8
C57 C58 H34 119.8
C58 C59 C54 119.8(3)
C58 C59 H35 120.1
C54 C59 H35 120.1
C61 C60 C40 120.9(3)
C61 C60 H39 119.5
C40 C60 H39 119.5
C43 C61 C60 119.5(3)
C43 C61 H38 120.2
C60 C61 H38 120.2
O3 C62 N4 125.3(3)
O3 C62 C36 126.5(3)
N4 C62 C36 108.2(2)
C62 N4 C34 111.4(2)
C62 N4 C64 123.0(3)
C34 N4 C64 125.1(3)
N4 C64 H42 109.5
N4 C64 H41 109.5
H42 C64 H41 109.5
N4 C64 H40 109.5
H42 C64 H40 109.5
H41 C64 H40 109.5
C65 O5 H5A 109.5
C65 C66 H47 109.5
C65 C66 H46 109.5
H47 C66 H46 109.5
C65 C66 H48 109.5
H47 C66 H48 109.5
H46 C66 H48 109.5

loop_
_geom_bond_atom_site_label_1
_geom_bond_atom_site_label_2
_geom_bond_distance
O1 C11 1.371(3)
O1 C5 1.449(3)
O2 C17 1.216(4)
N2 C24 1.379(4)
N2 C23 1.383(4)
N2 H3A 0.8800
N3 C48 1.379(4)
N3 C47 1.389(3)
N3 H2A 0.8800
C65 O5 1.437(6)
C65 C66 1.501(7)
C65 H65A 0.9900
C65 H65B 0.9900
C63 C16 1.510(4)
C63 C6 1.527(4)
C63 C18 1.586(4)
C63 H63 1.0000
C18 C22 1.499(4)
C18 C7 1.513(4)
C18 C17 1.564(4)
O4 C54 1.375(3)
O4 C39 1.450(4)
O3 C62 1.229(4)
C1 C2 1.385(6)
C1 C31 1.388(6)
C1 H1 0.9500
C2 C3 1.396(5)
C2 H22 0.9500
C3 C4 1.392(5)
C3 H21 0.9500
C4 C30 1.397(4)
C4 C5 1.512(4)
C5 C23 1.507(4)
C5 C6 1.535(4)
C6 H16 0.9900
C6 H17 0.9900
C7 C8 1.384(4)
C7 C20 1.404(4)
C8 C9 1.404(4)
C8 H11 0.9500
C9 C10 1.389(5)
C9 H10 0.9500
C10 C21 1.392(6)
C10 H2 0.9500
C11 C12 1.399(4)
C11 C16 1.401(4)
C12 C13 1.384(4)
C12 H18 0.9500
C13 C14 1.402(4)
C13 H3 0.9500
C14 C15 1.385(4)
C14 H4 0.9500
C15 C16 1.401(4)
C15 H5 0.9500
C17 N1 1.370(4)
N1 C20 1.408(4)
N1 C19 1.460(4)
C19 H6 0.9800
C19 H7 0.9800
C19 H8 0.9800
C20 C21 1.385(5)
C21 H9 0.9500
C22 C23 1.369(4)
C22 C29 1.435(4)
C24 C25 1.402(4)
C24 C29 1.418(4)
C25 C26 1.376(5)
C25 H15 0.9500
C26 C27 1.407(5)
C26 H14 0.9500
C27 C28 1.383(4)
C27 H13 0.9500
C28 C29 1.411(4)
C28 H12 0.9500
C30 C31 1.389(5)
C30 H20 0.9500
C31 H19 0.9500
C32 C44 1.387(5)
C32 C33 1.397(5)
C32 H23 0.9500
C33 C34 1.388(4)
C33 H43 0.9500
C34 C35 1.394(4)
C34 N4 1.410(4)
C35 C45 1.387(4)
C35 C36 1.520(4)
C36 C46 1.491(4)
C36 C62 1.568(4)
C36 C37 1.581(4)
C37 C55 1.516(4)
C37 C38 1.534(4)
C37 H31 1.0000
C38 C39 1.537(4)
C38 H30 0.9900
C38 H29 0.9900
C39 C47 1.508(4)
C39 C40 1.517(4)
C40 C41 1.377(5)
C40 C60 1.397(4)
C41 C42 1.407(5)
C41 H36 0.9500
C42 C43 1.379(6)
C42 H37 0.9500
C43 C61 1.374(6)
C43 H24 0.9500
C44 C45 1.410(4)
C44 H45 0.9500
C45 H44 0.9500
C46 C47 1.371(4)
C46 C49 1.440(4)
C48 C53 1.406(4)
C48 C49 1.416(4)
C49 C50 1.414(4)
C50 C51 1.388(4)
C50 H28 0.9500
C51 C52 1.407(5)
C51 H25 0.9500
C52 C53 1.392(5)
C52 H26 0.9500
C53 H27 0.9500
C54 C59 1.396(4)
C54 C55 1.407(4)
C55 C56 1.401(4)
C56 C57 1.399(4)
C56 H32 0.9500
C57 C58 1.390(5)
C57 H33 0.9500
C58 C59 1.388(4)
C58 H34 0.9500
C59 H35 0.9500
C60 C61 1.389(4)
C60 H39 0.9500
C61 H38 0.9500
C62 N4 1.363(4)
N4 C64 1.456(4)
C64 H42 0.9800
C64 H41 0.9800
C64 H40 0.9800
O5 H5A 0.8400
C66 H47 0.9800
C66 H46 0.9800
C66 H48 0.9800

loop_
_geom_hbond_atom_site_label_D
_geom_hbond_atom_site_label_H
_geom_hbond_atom_site_label_A
_geom_hbond_distance_DH
_geom_hbond_distance_HA
_geom_hbond_distance_DA
_geom_hbond_angle_DHA
_geom_hbond_site_symmetry_A
O5 H5A O3 0.84 2.32 3.147(5) 166.1 .
C38 H29 O3 0.99 2.32 3.080(4) 132.5 .
C6 H17 O2 0.99 2.39 3.114(4) 129.5 .
N3 H2A O1S 0.88 2.25 2.933(5) 134.7 1_565
N2 H3A O5 0.88 2.34 3.158(5) 154.8 1_456
N2 H3A O5 0.88 2.34 3.158(5) 154.8 1_456
C6 H17 O2 0.99 2.39 3.114(4) 129.5 .
C38 H29 O3 0.99 2.32 3.080(4) 132.5 .
O5 H5A O3 0.84 2.32 3.147(5) 166.1 .

loop_
_geom_torsion_atom_site_label_1
_geom_torsion_atom_site_label_2
_geom_torsion_atom_site_label_3
_geom_torsion_atom_site_label_4
_geom_torsion
C16 C63 C18 C22 -74.1(3)
C6 C63 C18 C22 45.9(3)
C16 C63 C18 C7 55.5(3)
C6 C63 C18 C7 175.6(2)
C16 C63 C18 C17 166.8(2)
C6 C63 C18 C17 -73.2(3)
C31 C1 C2 C3 1.5(7)
C1 C2 C3 C4 -1.8(7)
C2 C3 C4 C30 1.0(6)
C2 C3 C4 C5 -177.2(4)
C11 O1 C5 C23 -78.2(3)
C11 O1 C5 C4 160.3(2)
C11 O1 C5 C6 39.0(3)
C3 C4 C5 O1 1.2(4)
C30 C4 C5 O1 -177.0(3)
C3 C4 C5 C23 -117.0(3)
C30 C4 C5 C23 64.7(4)
C3 C4 C5 C6 121.0(3)
C30 C4 C5 C6 -57.2(4)
C16 C63 C6 C5 55.5(3)
C18 C63 C6 C5 -67.9(3)
O1 C5 C6 C63 -64.3(3)
C23 C5 C6 C63 53.2(3)
C4 C5 C6 C63 178.1(2)
C22 C18 C7 C8 58.9(4)
C17 C18 C7 C8 177.6(3)
C63 C18 C7 C8 -67.4(4)
C22 C18 C7 C20 -120.1(3)
C17 C18 C7 C20 -1.5(3)
C63 C18 C7 C20 113.6(3)
C20 C7 C8 C9 -2.6(4)
C18 C7 C8 C9 178.4(3)
C7 C8 C9 C10 1.5(4)
C8 C9 C10 C21 0.6(5)
C5 O1 C11 C12 173.3(2)
C5 O1 C11 C16 -8.4(4)
O1 C11 C12 C13 177.2(2)
C16 C11 C12 C13 -1.1(4)
C11 C12 C13 C14 -1.5(4)
C12 C13 C14 C15 1.5(4)
C13 C14 C15 C16 1.1(4)
O1 C11 C16 C15 -174.6(3)
C12 C11 C16 C15 3.6(4)
O1 C11 C16 C63 1.8(4)
C12 C11 C16 C63 179.9(3)
C14 C15 C16 C11 -3.6(4)
C14 C15 C16 C63 -179.9(3)
C6 C63 C16 C11 -26.0(3)
C18 C63 C16 C11 96.1(3)
C6 C63 C16 C15 150.1(3)
C18 C63 C16 C15 -87.7(3)
C22 C18 C17 O2 -55.8(4)
C7 C18 C17 O2 -178.3(3)
C63 C18 C17 O2 62.7(4)
C22 C18 C17 N1 124.4(3)
C7 C18 C17 N1 1.9(3)
C63 C18 C17 N1 -117.1(3)
O2 C17 N1 C20 178.5(3)
C18 C17 N1 C20 -1.7(3)
O2 C17 N1 C19 -5.0(5)
C18 C17 N1 C19 174.8(3)
C8 C7 C20 C21 1.7(4)
C18 C7 C20 C21 -179.1(3)
C8 C7 C20 N1 -178.6(3)
C18 C7 C20 N1 0.6(3)
C17 N1 C20 C21 -179.6(3)
C19 N1 C20 C21 4.0(5)
C17 N1 C20 C7 0.7(4)
C19 N1 C20 C7 -175.7(3)
C7 C20 C21 C10 0.3(5)
N1 C20 C21 C10 -179.3(3)
C9 C10 C21 C20 -1.5(5)
C7 C18 C22 C23 -143.7(3)
C17 C18 C22 C23 102.4(3)
C63 C18 C22 C23 -15.4(4)
C7 C18 C22 C29 41.3(4)
C17 C18 C22 C29 -72.6(4)
C63 C18 C22 C29 169.7(3)
C29 C22 C23 N2 -0.6(3)
C18 C22 C23 N2 -176.5(2)
C29 C22 C23 C5 -178.9(2)
C18 C22 C23 C5 5.1(4)
C24 N2 C23 C22 1.0(3)
C24 N2 C23 C5 179.4(2)
O1 C5 C23 C22 94.9(3)
C4 C5 C23 C22 -148.0(3)
C6 C5 C23 C22 -23.6(4)
O1 C5 C23 N2 -83.2(3)
C4 C5 C23 N2 33.9(4)
C6 C5 C23 N2 158.3(3)
C23 N2 C24 C25 176.9(3)
C23 N2 C24 C29 -1.0(3)
N2 C24 C25 C26 -179.6(3)
C29 C24 C25 C26 -2.0(4)
C24 C25 C26 C27 0.1(5)
C25 C26 C27 C28 1.4(5)
C26 C27 C28 C29 -0.9(5)
C27 C28 C29 C24 -0.9(4)
C27 C28 C29 C22 178.9(3)
N2 C24 C29 C28 -179.5(3)
C25 C24 C29 C28 2.4(4)
N2 C24 C29 C22 0.6(3)
C25 C24 C29 C22 -177.4(3)
C23 C22 C29 C28 -179.9(3)
C18 C22 C29 C28 -4.3(5)
C23 C22 C29 C24 0.0(3)
C18 C22 C29 C24 175.5(3)
C3 C4 C30 C31 0.1(5)
C5 C4 C30 C31 178.4(3)
C2 C1 C31 C30 -0.4(6)
C4 C30 C31 C1 -0.4(5)
C44 C32 C33 C34 -2.0(5)
C32 C33 C34 C35 0.1(5)
C32 C33 C34 N4 179.4(3)
C33 C34 C35 C45 2.8(4)
N4 C34 C35 C45 -176.6(3)
C33 C34 C35 C36 -175.0(3)
N4 C34 C35 C36 5.6(3)
C45 C35 C36 C46 54.6(4)
C34 C35 C36 C46 -128.0(3)
C45 C35 C36 C62 174.0(3)
C34 C35 C36 C62 -8.5(3)
C45 C35 C36 C37 -71.6(4)
C34 C35 C36 C37 105.9(3)
C46 C36 C37 C55 -69.0(3)
C35 C36 C37 C55 62.0(3)
C62 C36 C37 C55 171.7(2)
C46 C36 C37 C38 51.3(3)
C35 C36 C37 C38 -177.7(2)
C62 C36 C37 C38 -68.0(3)
C55 C37 C38 C39 53.9(3)
C36 C37 C38 C39 -70.3(3)
C54 O4 C39 C47 -76.5(3)
C54 O4 C39 C40 161.9(2)
C54 O4 C39 C38 41.2(3)
C37 C38 C39 O4 -67.0(3)
C37 C38 C39 C47 51.5(3)
C37 C38 C39 C40 175.6(2)
O4 C39 C40 C41 3.8(4)
C47 C39 C40 C41 -115.7(4)
C38 C39 C40 C41 122.8(4)
O4 C39 C40 C60 -176.0(3)
C47 C39 C40 C60 64.5(4)
C38 C39 C40 C60 -57.0(4)
C60 C40 C41 C42 1.0(7)
C39 C40 C41 C42 -178.8(4)
C40 C41 C42 C43 -0.7(9)
C41 C42 C43 C61 0.8(9)
C33 C32 C44 C45 1.1(5)
C34 C35 C45 C44 -3.7(4)
C36 C35 C45 C44 173.5(3)
C32 C44 C45 C35 1.8(4)
C35 C36 C46 C47 -147.4(3)
C62 C36 C46 C47 98.4(3)
C37 C36 C46 C47 -19.7(3)
C35 C36 C46 C49 39.5(4)
C62 C36 C46 C49 -74.7(3)
C37 C36 C46 C49 167.2(3)
C49 C46 C47 N3 -1.4(3)
C36 C46 C47 N3 -175.8(2)
C49 C46 C47 C39 179.6(3)
C36 C46 C47 C39 5.2(4)
C48 N3 C47 C46 2.1(3)
C48 N3 C47 C39 -178.8(3)
O4 C39 C47 C46 97.7(3)
C40 C39 C47 C46 -144.4(3)
C38 C39 C47 C46 -20.7(4)
O4 C39 C47 N3 -81.2(3)
C40 C39 C47 N3 36.8(4)
C38 C39 C47 N3 160.4(2)
C47 N3 C48 C53 176.8(3)
C47 N3 C48 C49 -2.0(3)
N3 C48 C49 C50 -179.5(2)
C53 C48 C49 C50 1.5(4)
N3 C48 C49 C46 1.2(3)
C53 C48 C49 C46 -177.8(3)
C47 C46 C49 C50 -179.0(3)
C36 C46 C49 C50 -5.2(5)
C47 C46 C49 C48 0.1(3)
C36 C46 C49 C48 174.0(3)
C48 C49 C50 C51 -1.3(4)
C46 C49 C50 C51 177.7(3)
C49 C50 C51 C52 0.5(5)
C50 C51 C52 C53 0.1(5)
C51 C52 C53 C48 0.1(4)
N3 C48 C53 C52 -179.6(3)
C49 C48 C53 C52 -0.9(4)
C39 O4 C54 C59 176.6(2)
C39 O4 C54 C55 -5.4(4)
O4 C54 C55 C56 178.7(2)
C59 C54 C55 C56 -3.4(4)
O4 C54 C55 C37 -6.1(4)
C59 C54 C55 C37 171.8(3)
C38 C37 C55 C56 155.4(2)
C36 C37 C55 C56 -83.3(3)
C38 C37 C55 C54 -19.6(3)
C36 C37 C55 C54 101.8(3)
C54 C55 C56 C57 0.2(4)
C37 C55 C56 C57 -174.9(3)
C55 C56 C57 C58 2.4(4)
C56 C57 C58 C59 -2.1(4)
C57 C58 C59 C54 -1.0(4)
O4 C54 C59 C58 -178.1(2)
C55 C54 C59 C58 3.8(4)
C41 C40 C60 C61 -1.4(5)
C39 C40 C60 C61 178.5(3)
C42 C43 C61 C60 -1.1(8)
C40 C60 C61 C43 1.4(6)
C46 C36 C62 O3 -46.4(4)
C35 C36 C62 O3 -171.1(3)
C37 C36 C62 O3 71.9(4)
C46 C36 C62 N4 133.5(3)
C35 C36 C62 N4 8.8(3)
C37 C36 C62 N4 -108.2(3)
O3 C62 N4 C34 173.7(3)
C36 C62 N4 C34 -6.2(3)
O3 C62 N4 C64 1.1(5)
C36 C62 N4 C64 -178.9(3)
C33 C34 N4 C62 -178.9(3)
C35 C34 N4 C62 0.6(4)
C33 C34 N4 C64 -6.4(5)
C35 C34 N4 C64 173.0(3)
